data_7700182
loop_
_publ_author_name
'Wagner, Hanna E.'
'Hohnstein, Silvia'
'Schu\&smann, Max G'
'Steppe, Lukas A.'
'Breher, Frank'

_publ_section_title
;
 Phosphine-functionalised tris(pyrazolyl)methane ligands and their mono-
 and heterobimetallic complexes.
;
_journal_issue 41
_journal_name_full 'Dalton transactions (Cambridge, England : 2003)'
_journal_page_first 15397
_journal_page_last 15407
_journal_paper_doi 10.1039/c9dt02057h
_journal_volume 48
_journal_year 2019
_chemical_formula_moiety 'C25 H24 Cl N6 P Pd'
_chemical_formula_sum 'C25 H24 Cl N6 P Pd'
_chemical_formula_weight 581.32
_space_group_crystal_system orthorhombic
_space_group_IT_number 19
_space_group_name_Hall 'P 2ac 2ab'
_space_group_name_H-M_alt 'P 21 21 21'
_symmetry_space_group_name_Hall 'P 2ac 2ab'
_symmetry_space_group_name_H-M 'P 21 21 21'
_atom_sites_solution_hydrogens geom
_atom_sites_solution_primary dual
_audit_creation_date 2019-05-14
_audit_creation_method
;
Olex2 1.2
(compiled 2018.05.29 svn.r3508 for OlexSys, GUI svn.r5506)
;
_audit_update_record
;
2019-05-14 deposited with the CCDC.    2019-06-05 downloaded from the CCDC.
;
_cell_angle_alpha 90
_cell_angle_beta 90
_cell_angle_gamma 90
_cell_formula_units_Z 4
_cell_length_a 9.0270(18)
_cell_length_b 15.942(3)
_cell_length_c 17.225(3)
_cell_measurement_reflns_used 12715
_cell_measurement_temperature 200
_cell_measurement_theta_max 29.66
_cell_measurement_theta_min 1.74
_cell_volume 2478.8(8)
_computing_molecular_graphics 'Olex2 (Dolomanov et al., 2009)'
_computing_publication_material 'Olex2 (Dolomanov et al., 2009)'
_computing_structure_refinement 'ShelXL (Sheldrick, 2015)'
_computing_structure_solution 'ShelXT (Sheldrick, 2015)'
_diffrn_ambient_temperature 200
_diffrn_measured_fraction_theta_full 0.999
_diffrn_measured_fraction_theta_max 0.999
_diffrn_measurement_device_type 'Stoe IPDS II'
_diffrn_measurement_method '\w scans'
_diffrn_radiation_monochromator graphite
_diffrn_radiation_type MoK\a
_diffrn_radiation_wavelength 0.71073
_diffrn_reflns_av_R_equivalents 0.0552
_diffrn_reflns_av_unetI/netI 0.0435
_diffrn_reflns_Laue_measured_fraction_full 0.999
_diffrn_reflns_Laue_measured_fraction_max 0.999
_diffrn_reflns_limit_h_max 10
_diffrn_reflns_limit_h_min -11
_diffrn_reflns_limit_k_max 17
_diffrn_reflns_limit_k_min -20
_diffrn_reflns_limit_l_max 18
_diffrn_reflns_limit_l_min -22
_diffrn_reflns_number 9518
_diffrn_reflns_point_group_measured_fraction_full 0.999
_diffrn_reflns_point_group_measured_fraction_max 0.999
_diffrn_reflns_theta_full 25.242
_diffrn_reflns_theta_max 26.997
_diffrn_reflns_theta_min 1.741
_exptl_absorpt_coefficient_mu 0.947
_exptl_absorpt_correction_T_max 0.9261
_exptl_absorpt_correction_T_min 0.7707
_exptl_absorpt_correction_type numerical
_exptl_absorpt_process_details
'Stoe & Cie, X-RED, version 1.28b: Program for data reduction and absorptioncorrection, Stoe &CieGmbH, Darmatadt, Germany, 2005.'
_exptl_crystal_colour 'clear light yellow'
_exptl_crystal_colour_lustre clear
_exptl_crystal_colour_modifier light
_exptl_crystal_colour_primary yellow
_exptl_crystal_density_diffrn 1.558
_exptl_crystal_description irregular
_exptl_crystal_F_000 1176
_exptl_crystal_size_max 0.25
_exptl_crystal_size_mid 0.2
_exptl_crystal_size_min 0.1
_refine_diff_density_max 0.798
_refine_diff_density_min -1.483
_refine_diff_density_rms 0.110
_refine_ls_abs_structure_details
;
 Flack x determined using 1779 quotients [(I+)-(I-)]/[(I+)+(I-)]
 (Parsons, Flack and Wagner, Acta Cryst. B69 (2013) 249-259).
;
_refine_ls_abs_structure_Flack -0.04(5)
_refine_ls_extinction_coef 0.0058(10)
_refine_ls_extinction_expression Fc^*^=kFc[1+0.001xFc^2^\l^3^/sin(2\q)]^-1/4^
_refine_ls_extinction_method 'SHELXL-2017/1 (Sheldrick 2017)'
_refine_ls_goodness_of_fit_ref 1.059
_refine_ls_hydrogen_treatment constr
_refine_ls_matrix_type full
_refine_ls_number_parameters 317
_refine_ls_number_reflns 5395
_refine_ls_number_restraints 36
_refine_ls_restrained_S_all 1.058
_refine_ls_R_factor_all 0.0623
_refine_ls_R_factor_gt 0.0503
_refine_ls_shift/su_max 0.001
_refine_ls_shift/su_mean 0.000
_refine_ls_structure_factor_coef Fsqd
_refine_ls_weighting_details 'w=1/[\s^2^(Fo^2^)+(0.0774P)^2^+4.5303P] where P=(Fo^2^+2Fc^2^)/3'
_refine_ls_weighting_scheme calc
_refine_ls_wR_factor_gt 0.1280
_refine_ls_wR_factor_ref 0.1489
_reflns_Friedel_coverage 0.768
_reflns_Friedel_fraction_full 0.999
_reflns_Friedel_fraction_max 0.999
_reflns_number_gt 4616
_reflns_number_total 5395
_reflns_threshold_expression 'I > 2\s(I)'
_cod_data_source_file c9dt02057h2.cif
_cod_data_source_block hw_b
_cod_depositor_comments 'Adding full bibliography for 7700175--7700185.cif.'
_cod_original_cell_volume 2478.8(9)
_cod_database_code 7700182
_shelx_shelxl_version_number 2017/1
_shelx_space_group_comment
;
The symmetry employed for this shelxl refinement is uniquely defined
by the following loop, which should always be used as a source of
symmetry information in preference to the above space-group names.
They are only intended as comments.
;
_shelx_estimated_absorpt_t_max 0.911
_shelx_estimated_absorpt_t_min 0.798
_olex2_refinement_description
;
1. Fixed Uiso
 At 1.2 times of:
  All C(H) groups, All C(H,H,H,H) groups
2. Uiso/Uaniso restraints and constraints
C2 \\sim C3 \\sim C4 \\sim C5: within 2.5A with sigma of 0.01 and sigma for
terminal atoms of 0.02
3. Others
 Fixed Sof: H4BC(0.5) H4BD(0.5) H4AA(0.5) H4AB(0.5) H2AA(0.5) H2AB(0.5)
 H2BC(0.5) H2BD(0.5) C3(0.5) H3(0.5) C5(0.5) H5(0.5)
4.a Ternary CH refined with riding coordinates:
 C3(H3), C5(H5)
4.b Secondary CH2 refined with riding coordinates:
 C4(H4BC,H4BD), C4(H4AA,H4AB), C2(H2AA,H2AB), C2(H2BC,H2BD)
4.c Aromatic/amide H refined with riding coordinates:
 C205(H205), C103(H103), C20(H20), C102(H102), C32(H32), C10(H10), C22(H22),
 C201(H201), C31(H31), C21(H21), C105(H105), C11(H11), C101(H101), C30(H30),
 C202(H202), C203(H203), C12(H12), C104(H104), C204(H204)
;
_olex2_diffrn_ambient_temperature_device 'Oxford Cryosystems'
_olex2_exptl_crystal_mounting_method 'The crystal was mounted on a glass fibre in perfluoroether oil'
_olex2_submission_original_sample_id LS2
_olex2_submission_special_instructions 'No special instructions were received'

loop_
_space_group_symop_operation_xyz
'x, y, z'
'-x+1/2, -y, z+1/2'
'-x, y+1/2, -z+1/2'
'x+1/2, -y+1/2, -z'

loop_
_atom_site_label
_atom_site_type_symbol
_atom_site_fract_x
_atom_site_fract_y
_atom_site_fract_z
_atom_site_U_iso_or_equiv
_atom_site_adp_type
_atom_site_occupancy
_atom_site_site_symmetry_order
_atom_site_calc_flag
_atom_site_refinement_flags_posn
_atom_site_refinement_flags_adp
_atom_site_refinement_flags_occupancy
_atom_site_disorder_assembly
_atom_site_disorder_group
Pd1 Pd 0.75800(7) 0.62744(4) 0.64927(3) 0.0418(2) Uani 1 1 d . . . . .
P1 P 0.7059(2) 0.50050(13) 0.58936(11) 0.0371(4) Uani 1 1 d . . . . .
Cl1 Cl 1.0163(2) 0.61155(14) 0.63766(13) 0.0497(5) Uani 1 1 d . . . . .
N21 N 0.5556(8) 0.6264(5) 0.4863(4) 0.0469(16) Uani 1 1 d . . . . .
N20 N 0.4591(8) 0.5731(5) 0.5222(4) 0.0428(16) Uani 1 1 d . . . . .
N30 N 0.4048(8) 0.4528(5) 0.5966(4) 0.0445(16) Uani 1 1 d . . . . .
N31 N 0.4074(9) 0.4798(5) 0.6711(4) 0.0475(17) Uani 1 1 d . . . . .
N10 N 0.5088(9) 0.4394(5) 0.4718(4) 0.0462(16) Uani 1 1 d . . . . .
C100 C 0.7253(9) 0.4141(5) 0.6574(4) 0.0391(16) Uani 1 1 d . . . . .
C200 C 0.8295(10) 0.4754(5) 0.5074(5) 0.0424(18) Uani 1 1 d . . . . .
N11 N 0.5441(10) 0.3566(5) 0.4748(5) 0.057(2) Uani 1 1 d . . . . .
C205 C 0.8859(12) 0.3948(6) 0.4962(5) 0.051(2) Uani 1 1 d . . . . .
H205 H 0.857531 0.351247 0.528925 0.061 Uiso 1 1 calc R . . . .
C103 C 0.7804(11) 0.2897(6) 0.7673(6) 0.054(2) Uani 1 1 d . . . . .
H103 H 0.800419 0.248036 0.803579 0.065 Uiso 1 1 calc R . . . .
C20 C 0.3216(11) 0.6053(7) 0.5275(6) 0.056(2) Uani 1 1 d . . . . .
H20 H 0.239133 0.579606 0.549467 0.068 Uiso 1 1 calc R . . . .
C1 C 0.5092(9) 0.4895(5) 0.5422(5) 0.0410(17) Uani 1 1 d . . . . .
C102 C 0.7107(11) 0.2706(6) 0.7002(5) 0.052(2) Uani 1 1 d . . . . .
H102 H 0.682409 0.215454 0.690891 0.062 Uiso 1 1 calc R . . . .
C32 C 0.2819(11) 0.4485(6) 0.7007(6) 0.053(2) Uani 1 1 d . . . . .
H32 H 0.252039 0.456709 0.751793 0.064 Uiso 1 1 calc R . . . .
C10 C 0.4689(12) 0.4643(8) 0.3982(5) 0.056(3) Uani 1 1 d . . . . .
H10 H 0.439681 0.517684 0.382664 0.068 Uiso 1 1 calc R . . . .
C22 C 0.4743(11) 0.6925(6) 0.4694(6) 0.052(2) Uani 1 1 d . . . . .
H22 H 0.509861 0.739926 0.444109 0.063 Uiso 1 1 calc R . . . .
C201 C 0.8738(11) 0.5394(7) 0.4597(6) 0.053(2) Uani 1 1 d . . . . .
H201 H 0.837788 0.593254 0.468107 0.063 Uiso 1 1 calc R . . . .
C4 C 0.7684(14) 0.7443(6) 0.7119(6) 0.063(2) Uani 1 1 d . U . . .
H4BC H 0.772369 0.740328 0.768053 0.076 Uiso 0.5 1 calc R . P A 2
H4BD H 0.833575 0.786936 0.690786 0.076 Uiso 0.5 1 calc R . P A 2
H4AA H 0.848503 0.750096 0.749026 0.076 Uiso 0.5 1 calc R . P B 1
H4AB H 0.750117 0.794822 0.682017 0.076 Uiso 0.5 1 calc R . P B 1
C31 C 0.2022(11) 0.4029(6) 0.6477(7) 0.057(2) Uani 1 1 d . . . . .
H31 H 0.112758 0.375233 0.655797 0.069 Uiso 1 1 calc R . . . .
C21 C 0.3270(12) 0.6826(7) 0.4944(7) 0.060(3) Uani 1 1 d . . . . .
H21 H 0.249773 0.720828 0.489316 0.072 Uiso 1 1 calc R . . . .
C105 C 0.7948(11) 0.4331(6) 0.7269(5) 0.052(2) Uani 1 1 d . . . . .
H105 H 0.823820 0.487949 0.737008 0.062 Uiso 1 1 calc R . . . .
C11 C 0.4813(13) 0.3945(8) 0.3529(6) 0.067(3) Uani 1 1 d . . . . .
H11 H 0.461603 0.390469 0.300022 0.080 Uiso 1 1 calc R . . . .
C101 C 0.6804(10) 0.3308(6) 0.6453(6) 0.0491(19) Uani 1 1 d . . . . .
H101 H 0.630190 0.316380 0.600120 0.059 Uiso 1 1 calc R . . . .
C30 C 0.2823(10) 0.4067(6) 0.5800(5) 0.050(2) Uani 1 1 d . . . . .
H30 H 0.257785 0.382624 0.532479 0.060 Uiso 1 1 calc R . . . .
C202 C 0.9714(13) 0.5250(7) 0.3992(6) 0.062(3) Uani 1 1 d . . . . .
H202 H 1.000891 0.569046 0.367362 0.075 Uiso 1 1 calc R . . . .
C2 C 0.5438(13) 0.6683(7) 0.6834(7) 0.063(2) Uani 1 1 d . U . . .
H2AA H 0.494257 0.707321 0.648797 0.076 Uiso 0.5 1 calc R . P C 1
H2AB H 0.478307 0.625978 0.704798 0.076 Uiso 0.5 1 calc R . P C 1
H2BC H 0.465443 0.660090 0.645559 0.076 Uiso 0.5 1 calc R . P D 2
H2BD H 0.513869 0.653677 0.735726 0.076 Uiso 0.5 1 calc R . P D 2
C203 C 1.0254(13) 0.4440(8) 0.3863(6) 0.061(3) Uani 1 1 d . . . . .
H203 H 1.088197 0.433134 0.344689 0.073 Uiso 1 1 calc R . . . .
C12 C 0.5295(13) 0.3303(8) 0.4019(6) 0.064(3) Uani 1 1 d . . . . .
H12 H 0.549004 0.275757 0.385572 0.077 Uiso 1 1 calc R . . . .
C104 C 0.8215(13) 0.3712(7) 0.7814(6) 0.062(3) Uani 1 1 d . . . . .
H104 H 0.867585 0.384954 0.827972 0.074 Uiso 1 1 calc R . . . .
C204 C 0.9838(12) 0.3802(7) 0.4364(6) 0.063(3) Uani 1 1 d . . . . .
H204 H 1.022656 0.326649 0.429475 0.076 Uiso 1 1 calc R . . . .
C3 C 0.652(2) 0.7033(13) 0.7354(13) 0.059(4) Uani 0.5 1 d . U P E 1
H3 H 0.652621 0.682471 0.788897 0.071 Uiso 0.5 1 calc R . P E 1
C5 C 0.620(3) 0.7376(14) 0.6763(14) 0.065(4) Uani 0.5 1 d . U P E 2
H5 H 0.595150 0.776176 0.633999 0.078 Uiso 0.5 1 calc R . P E 2

loop_
_atom_site_aniso_label
_atom_site_aniso_U_11
_atom_site_aniso_U_22
_atom_site_aniso_U_33
_atom_site_aniso_U_23
_atom_site_aniso_U_13
_atom_site_aniso_U_12
Pd1 0.0507(4) 0.0375(3) 0.0371(3) -0.0024(2) 0.0067(3) 0.0008(3)
P1 0.0403(10) 0.0375(9) 0.0334(9) 0.0011(8) 0.0009(7) 0.0013(8)
Cl1 0.0472(10) 0.0527(11) 0.0493(11) -0.0025(9) 0.0055(9) -0.0034(8)
N21 0.050(4) 0.050(4) 0.040(3) 0.007(3) 0.004(3) 0.000(4)
N20 0.038(4) 0.052(4) 0.039(4) 0.008(3) 0.002(3) 0.006(3)
N30 0.044(4) 0.053(4) 0.036(3) 0.008(3) 0.000(3) -0.010(3)
N31 0.050(4) 0.055(4) 0.037(4) 0.003(3) 0.004(3) -0.001(3)
N10 0.047(4) 0.052(4) 0.039(4) -0.001(3) -0.001(3) 0.000(3)
C100 0.039(4) 0.039(4) 0.039(4) -0.002(3) 0.004(3) 0.003(3)
C200 0.042(4) 0.040(4) 0.045(4) 0.003(3) -0.008(4) 0.001(3)
N11 0.071(5) 0.054(5) 0.046(4) -0.008(4) -0.009(4) 0.009(4)
C205 0.065(6) 0.045(5) 0.044(5) -0.012(4) 0.005(4) 0.010(4)
C103 0.055(6) 0.054(5) 0.053(5) 0.014(4) -0.003(4) 0.001(4)
C20 0.043(5) 0.072(7) 0.054(5) 0.017(5) 0.011(4) 0.011(4)
C1 0.042(4) 0.048(4) 0.033(4) 0.004(3) 0.000(3) 0.001(4)
C102 0.057(6) 0.045(5) 0.052(5) 0.005(4) -0.005(4) -0.003(4)
C32 0.056(6) 0.054(5) 0.049(5) 0.009(4) 0.012(4) -0.006(4)
C10 0.061(6) 0.077(7) 0.031(4) 0.005(4) -0.006(4) -0.010(5)
C22 0.057(6) 0.051(5) 0.049(5) 0.015(4) 0.000(4) 0.004(4)
C201 0.053(5) 0.053(5) 0.051(5) 0.001(4) 0.016(4) 0.007(4)
C4 0.080(6) 0.049(4) 0.060(5) -0.017(4) 0.013(5) 0.006(5)
C31 0.046(4) 0.059(5) 0.066(6) 0.013(5) 0.007(4) -0.008(4)
C21 0.055(6) 0.061(6) 0.064(6) 0.012(5) 0.000(5) 0.015(5)
C105 0.064(6) 0.049(5) 0.043(4) -0.002(4) -0.013(4) -0.007(4)
C11 0.074(7) 0.081(7) 0.045(5) -0.011(5) 0.002(5) -0.022(6)
C101 0.056(5) 0.045(4) 0.046(4) 0.006(4) -0.006(4) -0.010(4)
C30 0.046(5) 0.052(5) 0.051(5) 0.004(4) 0.001(4) -0.014(4)
C202 0.068(7) 0.062(6) 0.057(6) 0.003(5) 0.028(5) 0.004(5)
C2 0.062(5) 0.065(5) 0.061(5) -0.017(4) 0.017(4) 0.013(4)
C203 0.062(6) 0.070(7) 0.051(5) -0.008(5) 0.016(5) 0.007(5)
C12 0.070(7) 0.071(7) 0.050(5) -0.022(5) -0.008(5) 0.001(5)
C104 0.080(7) 0.059(6) 0.048(5) 0.013(5) -0.021(5) -0.016(6)
C204 0.071(6) 0.057(6) 0.062(6) -0.004(5) 0.010(5) 0.012(5)
C3 0.071(8) 0.050(7) 0.056(7) -0.024(6) 0.021(7) 0.013(6)
C5 0.076(8) 0.053(7) 0.065(7) -0.018(7) 0.019(7) 0.021(6)

loop_
_atom_type_symbol
_atom_type_description
_atom_type_scat_dispersion_real
_atom_type_scat_dispersion_imag
_atom_type_scat_source
C C 0.0033 0.0016 'International Tables Vol C Tables 4.2.6.8 and 6.1.1.4'
H H 0.0000 0.0000 'International Tables Vol C Tables 4.2.6.8 and 6.1.1.4'
Cl Cl 0.1484 0.1585 'International Tables Vol C Tables 4.2.6.8 and 6.1.1.4'
N N 0.0061 0.0033 'International Tables Vol C Tables 4.2.6.8 and 6.1.1.4'
P P 0.1023 0.0942 'International Tables Vol C Tables 4.2.6.8 and 6.1.1.4'
Pd Pd -0.9988 1.0072 'International Tables Vol C Tables 4.2.6.8 and 6.1.1.4'

loop_
_geom_angle_atom_site_label_1
_geom_angle_atom_site_label_2
_geom_angle_atom_site_label_3
_geom_angle
P1 Pd1 Cl1 93.97(8)
C4 Pd1 P1 170.3(3)
C4 Pd1 Cl1 95.3(4)
C4 Pd1 C5 39.5(7)
C2 Pd1 P1 101.9(3)
C2 Pd1 Cl1 163.5(3)
C2 Pd1 C4 68.6(5)
C2 Pd1 C3 39.4(7)
C2 Pd1 C5 35.2(7)
C3 Pd1 P1 135.3(6)
C3 Pd1 Cl1 124.2(6)
C3 Pd1 C4 35.3(7)
C5 Pd1 P1 132.5(7)
C5 Pd1 Cl1 131.5(7)
C100 P1 Pd1 110.8(3)
C100 P1 C200 105.7(4)
C100 P1 C1 106.7(4)
C200 P1 Pd1 114.0(3)
C200 P1 C1 102.2(4)
C1 P1 Pd1 116.5(3)
C22 N21 N20 104.0(7)
N21 N20 C1 118.7(7)
C20 N20 N21 112.5(8)
C20 N20 C1 128.4(8)
N31 N30 C1 118.2(7)
N31 N30 C30 112.8(7)
C30 N30 C1 127.5(7)
C32 N31 N30 103.1(8)
N11 N10 C1 120.1(7)
N11 N10 C10 112.2(8)
C10 N10 C1 127.7(8)
C105 C100 P1 115.9(6)
C105 C100 C101 117.7(8)
C101 C100 P1 126.4(6)
C205 C200 P1 121.8(7)
C201 C200 P1 118.3(7)
C201 C200 C205 119.7(9)
C12 N11 N10 104.3(9)
C200 C205 H205 120.2
C204 C205 C200 119.6(10)
C204 C205 H205 120.2
C102 C103 H103 120.3
C102 C103 C104 119.4(9)
C104 C103 H103 120.3
N20 C20 H20 126.8
N20 C20 C21 106.5(9)
C21 C20 H20 126.8
N20 C1 P1 107.3(6)
N20 C1 N30 108.7(7)
N20 C1 N10 107.9(6)
N30 C1 P1 110.8(5)
N10 C1 P1 113.5(6)
N10 C1 N30 108.4(7)
C103 C102 H102 119.2
C103 C102 C101 121.6(9)
C101 C102 H102 119.2
N31 C32 H32 123.6
N31 C32 C31 112.8(8)
C31 C32 H32 123.6
N10 C10 H10 127.2
C11 C10 N10 105.7(11)
C11 C10 H10 127.2
N21 C22 H22 124.2
N21 C22 C21 111.7(9)
C21 C22 H22 124.2
C200 C201 H201 119.5
C200 C201 C202 121.0(9)
C202 C201 H201 119.5
Pd1 C4 H4BC 116.4
Pd1 C4 H4BD 116.4
Pd1 C4 H4AA 116.4
Pd1 C4 H4AB 116.4
H4BC C4 H4BD 113.4
H4AA C4 H4AB 113.4
C3 C4 Pd1 71.7(8)
C3 C4 H4AA 116.4
C3 C4 H4AB 116.4
C5 C4 Pd1 71.9(8)
C5 C4 H4BC 116.4
C5 C4 H4BD 116.4
C32 C31 H31 127.3
C32 C31 C30 105.4(8)
C30 C31 H31 127.3
C20 C21 C22 105.3(9)
C20 C21 H21 127.3
C22 C21 H21 127.3
C100 C105 H105 119.6
C104 C105 C100 120.7(8)
C104 C105 H105 119.6
C10 C11 H11 126.9
C10 C11 C12 106.1(10)
C12 C11 H11 126.9
C100 C101 H101 120.0
C102 C101 C100 120.1(9)
C102 C101 H101 120.0
N30 C30 C31 105.8(8)
N30 C30 H30 127.1
C31 C30 H30 127.1
C201 C202 H202 120.2
C201 C202 C203 119.7(10)
C203 C202 H202 120.2
Pd1 C2 H2AA 116.5
Pd1 C2 H2AB 116.5
Pd1 C2 H2BC 115.9
Pd1 C2 H2BD 115.9
H2AA C2 H2AB 113.5
H2BC C2 H2BD 112.9
C3 C2 Pd1 70.9(8)
C3 C2 H2AA 116.5
C3 C2 H2AB 116.5
C5 C2 Pd1 75.6(10)
C5 C2 H2BC 115.9
C5 C2 H2BD 115.9
C202 C203 H203 120.5
C204 C203 C202 119.0(9)
C204 C203 H203 120.5
N11 C12 C11 111.7(10)
N11 C12 H12 124.1
C11 C12 H12 124.1
C103 C104 C105 120.5(9)
C103 C104 H104 119.7
C105 C104 H104 119.7
C205 C204 C203 121.0(10)
C205 C204 H204 119.5
C203 C204 H204 119.5
Pd1 C3 H3 117.3
C4 C3 Pd1 73.0(9)
C4 C3 C2 123.3(18)
C4 C3 H3 117.3
C2 C3 Pd1 69.7(8)
C2 C3 H3 117.3
Pd1 C5 H5 118.4
C4 C5 Pd1 68.6(9)
C4 C5 H5 118.4
C2 C5 Pd1 69.2(9)
C2 C5 C4 120(2)
C2 C5 H5 118.4

loop_
_geom_bond_atom_site_label_1
_geom_bond_atom_site_label_2
_geom_bond_distance
Pd1 P1 2.320(2)
Pd1 Cl1 2.354(2)
Pd1 C4 2.155(9)
Pd1 C2 2.124(10)
Pd1 C3 2.139(16)
Pd1 C5 2.200(19)
P1 C100 1.817(8)
P1 C200 1.843(9)
P1 C1 1.960(9)
N21 N20 1.364(10)
N21 C22 1.318(12)
N20 C20 1.346(12)
N20 C1 1.450(11)
N30 N31 1.353(10)
N30 C1 1.453(10)
N30 C30 1.358(11)
N31 C32 1.340(12)
N10 N11 1.359(11)
N10 C1 1.451(11)
N10 C10 1.376(12)
C100 C105 1.385(11)
C100 C101 1.403(11)
C200 C205 1.395(12)
C200 C201 1.370(13)
N11 C12 1.331(12)
C205 H205 0.9300
C205 C204 1.378(14)
C103 H103 0.9300
C103 C102 1.351(14)
C103 C104 1.373(14)
C20 H20 0.9300
C20 C21 1.359(15)
C102 H102 0.9300
C102 C101 1.374(13)
C32 H32 0.9300
C32 C31 1.372(15)
C10 H10 0.9300
C10 C11 1.365(16)
C22 H22 0.9300
C22 C21 1.406(14)
C201 H201 0.9300
C201 C202 1.383(13)
C4 H4BC 0.9700
C4 H4BD 0.9700
C4 H4AA 0.9700
C4 H4AB 0.9700
C4 C3 1.30(2)
C4 C5 1.47(3)
C31 H31 0.9300
C31 C30 1.374(14)
C21 H21 0.9300
C105 H105 0.9300
C105 C104 1.382(13)
C11 H11 0.9300
C11 C12 1.397(18)
C101 H101 0.9300
C30 H30 0.9300
C202 H202 0.9300
C202 C203 1.399(16)
C2 H2AA 0.9700
C2 H2AB 0.9700
C2 H2BC 0.9700
C2 H2BD 0.9700
C2 C3 1.44(3)
C2 C5 1.31(3)
C203 H203 0.9300
C203 C204 1.386(16)
C12 H12 0.9300
C104 H104 0.9300
C204 H204 0.9300
C3 H3 0.9800
C5 H5 0.9800
